data_1506249
loop_
_publ_author_name
'Dai, Weixiang'
'Petersen, Jeffrey L.'
'Wang, Kung K.'

_publ_section_title
;
 Synthesis of the parent and substituted tetracyclic ABCD ring cores of
 camptothecins via 1-(3-aryl-2-propynyl)-
 1,6-dihydro-6-oxo-2-pyridinecarbonitriles.
;
_journal_issue 20
_journal_name_full 'Organic letters'
_journal_page_first 4665
_journal_page_last 4667
_journal_paper_doi 10.1021/ol0620242
_journal_volume 8
_journal_year 2006
_chemical_formula_sum 'C15 H10 N2 O'
_chemical_formula_weight 234.25
_chemical_name_systematic
; 
 ? 
;
_space_group_IT_number 14
_symmetry_cell_setting monoclinic
_symmetry_space_group_name_Hall '-P 2yn'
_symmetry_space_group_name_H-M 'P 1 21/n 1'
_atom_sites_solution_hydrogens geom
_atom_sites_solution_primary direct
_atom_sites_solution_secondary difmap
_audit_creation_method SHELXL-97
_cell_angle_alpha 90.00
_cell_angle_beta 108.140(2)
_cell_angle_gamma 90.00
_cell_formula_units_Z 4
_cell_length_a 13.961(2)
_cell_length_b 4.8222(7)
_cell_length_c 17.468(3)
_cell_measurement_reflns_used 2572
_cell_measurement_temperature 295(2)
_cell_measurement_theta_max 26.98
_cell_measurement_theta_min 2.24
_cell_volume 1117.5(3)
_computing_structure_refinement 'SHELXL-97 (Sheldrick, 1997)'
_computing_structure_solution 'SHELXS-97 (Sheldrick, 1990)'
_diffrn_ambient_temperature 295(2)
_diffrn_measured_fraction_theta_full 0.970
_diffrn_measured_fraction_theta_max 0.970
_diffrn_radiation_monochromator graphite
_diffrn_radiation_source 'fine-focus sealed tube'
_diffrn_radiation_type MoK\a
_diffrn_radiation_wavelength 0.71073
_diffrn_reflns_av_R_equivalents 0.0643
_diffrn_reflns_av_sigmaI/netI 0.0955
_diffrn_reflns_limit_h_max 17
_diffrn_reflns_limit_h_min -17
_diffrn_reflns_limit_k_max 6
_diffrn_reflns_limit_k_min -5
_diffrn_reflns_limit_l_max 22
_diffrn_reflns_limit_l_min -22
_diffrn_reflns_number 7390
_diffrn_reflns_theta_full 27.52
_diffrn_reflns_theta_max 27.52
_diffrn_reflns_theta_min 1.64
_diffrn_standards_decay_% none
_exptl_absorpt_coefficient_mu 0.090
_exptl_absorpt_correction_type empirical
_exptl_absorpt_process_details SADABS
_exptl_crystal_colour 'light yellow'
_exptl_crystal_density_diffrn 1.392
_exptl_crystal_density_method 'not measured'
_exptl_crystal_F_000 488
_exptl_crystal_size_max 0.42
_exptl_crystal_size_mid 0.25
_exptl_crystal_size_min 0.09
_refine_diff_density_max 0.169
_refine_diff_density_min -0.185
_refine_diff_density_rms 0.045
_refine_ls_extinction_method none
_refine_ls_goodness_of_fit_ref 1.001
_refine_ls_hydrogen_treatment riding
_refine_ls_matrix_type full
_refine_ls_number_parameters 163
_refine_ls_number_reflns 2487
_refine_ls_number_restraints 0
_refine_ls_restrained_S_all 1.001
_refine_ls_R_factor_all 0.0983
_refine_ls_R_factor_gt 0.0544
_refine_ls_shift/su_max 0.000
_refine_ls_shift/su_mean 0.000
_refine_ls_structure_factor_coef Fsqd
_refine_ls_weighting_details 'calc w=1/[\s^2^(Fo^2^)+(0.0637P)^2^+0.0000P] where P=(Fo^2^+2Fc^2^)/3'
_refine_ls_weighting_scheme calc
_refine_ls_wR_factor_gt 0.1260
_refine_ls_wR_factor_ref 0.1522
_reflns_number_gt 1502
_reflns_number_total 2487
_reflns_threshold_expression >2sigma(I)
_cod_data_source_file ol0620242si20060817_125039.cif
_cod_data_source_block wd32ccd
_cod_original_sg_symbol_H-M P21/n
_cod_database_code 1506249

loop_
_symmetry_equiv_pos_as_xyz
'x, y, z'
'-x+1/2, y+1/2, -z+1/2'
'-x, -y, -z'
'x-1/2, -y-1/2, z-1/2'

loop_
_atom_site_label
_atom_site_type_symbol
_atom_site_fract_x
_atom_site_fract_y
_atom_site_fract_z
_atom_site_U_iso_or_equiv
_atom_site_adp_type
_atom_site_occupancy
_atom_site_symmetry_multiplicity
_atom_site_calc_flag
_atom_site_refinement_flags
O1 O 0.83745(12) 1.0725(3) -0.03700(9) 0.0593(4) Uani 1 1 d .
N1 N 0.92248(13) 0.4027(3) 0.25269(10) 0.0450(4) Uani 1 1 d .
N2 N 0.86271(12) 0.8144(3) 0.07586(10) 0.0421(4) Uani 1 1 d .
C1 C 0.99786(16) 0.2128(3) 0.27813(12) 0.0451(5) Uani 1 1 d .
C2 C 1.00809(17) 0.0700(4) 0.35069(13) 0.0570(6) Uani 1 1 d .
H2 H 0.9647 0.1101 0.3802 0.068 Uiso 1 1 calc R
C3 C 1.0809(2) -0.1257(4) 0.37794(15) 0.0648(7) Uani 1 1 d .
H3 H 1.0863 -0.2192 0.4257 0.078 Uiso 1 1 calc R
C4 C 1.14806(19) -0.1885(4) 0.33496(17) 0.0663(7) Uani 1 1 d .
H4 H 1.1978 -0.3220 0.3545 0.080 Uiso 1 1 calc R
C5 C 1.14051(17) -0.0547(4) 0.26502(16) 0.0600(6) Uani 1 1 d .
H5 H 1.1853 -0.0979 0.2370 0.072 Uiso 1 1 calc R
C6 C 1.06578(16) 0.1490(4) 0.23408(13) 0.0474(5) Uani 1 1 d .
C7 C 1.05482(16) 0.2900(4) 0.16113(13) 0.0495(5) Uani 1 1 d .
H7 H 1.0979 0.2542 0.1310 0.059 Uiso 1 1 calc R
C8 C 0.97950(14) 0.4795(3) 0.13607(12) 0.0420(5) Uani 1 1 d .
C9 C 0.94715(16) 0.6610(4) 0.06327(13) 0.0471(5) Uani 1 1 d .
H9A H 1.0009 0.7850 0.0610 0.057 Uiso 1 1 calc R
H9B H 0.9256 0.5520 0.0142 0.057 Uiso 1 1 calc R
C10 C 0.81066(16) 1.0139(4) 0.02207(13) 0.0461(5) Uani 1 1 d .
C11 C 0.72777(17) 1.1301(4) 0.04325(13) 0.0529(6) Uani 1 1 d .
H11 H 0.6878 1.2639 0.0099 0.064 Uiso 1 1 calc R
C12 C 0.70596(17) 1.0506(4) 0.11049(14) 0.0530(6) Uani 1 1 d .
H12 H 0.6513 1.1312 0.1217 0.064 Uiso 1 1 calc R
C13 C 0.76325(15) 0.8505(3) 0.16357(13) 0.0471(5) Uani 1 1 d .
H13 H 0.7481 0.7989 0.2098 0.057 Uiso 1 1 calc R
C14 C 0.84184(15) 0.7353(3) 0.14467(12) 0.0409(5) Uani 1 1 d .
C15 C 0.91638(14) 0.5263(3) 0.18418(12) 0.0394(5) Uani 1 1 d .

loop_
_atom_site_aniso_label
_atom_site_aniso_U_11
_atom_site_aniso_U_22
_atom_site_aniso_U_33
_atom_site_aniso_U_23
_atom_site_aniso_U_13
_atom_site_aniso_U_12
O1 0.0654(11) 0.0662(8) 0.0492(10) 0.0080(7) 0.0222(8) -0.0035(8)
N1 0.0454(10) 0.0445(7) 0.0478(10) -0.0018(7) 0.0182(8) -0.0026(7)
N2 0.0417(9) 0.0437(7) 0.0446(10) -0.0021(7) 0.0189(8) -0.0009(7)
C1 0.0460(12) 0.0395(8) 0.0469(12) -0.0032(8) 0.0104(9) -0.0065(9)
C2 0.0610(15) 0.0537(10) 0.0541(14) 0.0011(10) 0.0149(12) -0.0055(10)
C3 0.0700(17) 0.0552(11) 0.0570(15) 0.0064(11) 0.0021(13) -0.0058(12)
C4 0.0544(16) 0.0546(11) 0.0786(19) 0.0024(12) 0.0040(13) 0.0082(11)
C5 0.0488(14) 0.0539(10) 0.0729(17) -0.0043(11) 0.0124(12) 0.0045(10)
C6 0.0438(12) 0.0418(8) 0.0543(13) -0.0063(9) 0.0122(10) -0.0032(9)
C7 0.0437(12) 0.0521(10) 0.0583(14) -0.0085(10) 0.0241(10) -0.0006(9)
C8 0.0394(11) 0.0418(8) 0.0480(12) -0.0056(8) 0.0185(9) -0.0026(8)
C9 0.0477(12) 0.0494(9) 0.0516(13) -0.0023(9) 0.0261(10) 0.0003(9)
C10 0.0491(12) 0.0433(8) 0.0443(12) -0.0021(9) 0.0124(10) -0.0067(9)
C11 0.0499(13) 0.0487(9) 0.0560(14) 0.0011(10) 0.0104(11) 0.0052(10)
C12 0.0471(13) 0.0541(10) 0.0602(14) -0.0042(10) 0.0203(11) 0.0064(10)
C13 0.0464(12) 0.0502(9) 0.0499(12) -0.0016(9) 0.0223(10) 0.0024(9)
C14 0.0425(11) 0.0404(8) 0.0432(11) -0.0063(8) 0.0184(9) -0.0051(8)
C15 0.0375(11) 0.0390(8) 0.0439(12) -0.0045(8) 0.0160(9) -0.0033(8)

loop_
_atom_type_symbol
_atom_type_description
_atom_type_scat_dispersion_real
_atom_type_scat_dispersion_imag
_atom_type_scat_source
C C 0.0033 0.0016 'International Tables Vol C Tables 4.2.6.8 and 6.1.1.4'
H H 0.0000 0.0000 'International Tables Vol C Tables 4.2.6.8 and 6.1.1.4'
N N 0.0061 0.0033 'International Tables Vol C Tables 4.2.6.8 and 6.1.1.4'
O O 0.0106 0.0060 'International Tables Vol C Tables 4.2.6.8 and 6.1.1.4'

loop_
_geom_angle_atom_site_label_1
_geom_angle_atom_site_label_2
_geom_angle_atom_site_label_3
_geom_angle
C15 N1 C1 115.23(17)
C14 N2 C10 125.25(17)
C14 N2 C9 112.97(15)
C10 N2 C9 121.77(16)
N1 C1 C2 118.3(2)
N1 C1 C6 122.99(18)
C2 C1 C6 118.74(19)
C3 C2 C1 120.6(2)
C2 C3 C4 120.9(2)
C5 C4 C3 120.1(2)
C4 C5 C6 121.1(2)
C7 C6 C5 122.7(2)
C7 C6 C1 118.67(18)
C5 C6 C1 118.6(2)
C8 C7 C6 118.09(19)
C7 C8 C15 118.65(18)
C7 C8 C9 131.86(18)
C15 C8 C9 109.49(16)
N2 C9 C8 102.26(15)
O1 C10 N2 119.68(19)
O1 C10 C11 127.23(19)
N2 C10 C11 113.08(18)
C12 C11 C10 121.97(19)
C11 C12 C13 122.1(2)
C14 C13 C12 117.3(2)
C13 C14 N2 120.36(18)
C13 C14 C15 132.73(19)
N2 C14 C15 106.91(16)
N1 C15 C8 126.37(17)
N1 C15 C14 125.30(17)
C8 C15 C14 108.33(16)

loop_
_geom_bond_atom_site_label_1
_geom_bond_atom_site_label_2
_geom_bond_distance
O1 C10 1.235(2)
N1 C15 1.316(2)
N1 C1 1.361(3)
N2 C14 1.376(2)
N2 C10 1.383(3)
N2 C9 1.465(2)
C1 C2 1.410(3)
C1 C6 1.428(3)
C2 C3 1.360(3)
C3 C4 1.405(4)
C4 C5 1.356(3)
C5 C6 1.412(3)
C6 C7 1.410(3)
C7 C8 1.359(3)
C8 C15 1.412(3)
C8 C9 1.493(3)
C10 C11 1.434(3)
C11 C12 1.357(3)
C12 C13 1.403(3)
C13 C14 1.359(3)
C14 C15 1.459(3)

loop_
_cod_related_entry_id
_cod_related_entry_database
_cod_related_entry_code
1 ChemSpider 89034
